data_7719201
loop_
_publ_author_name
'Dutta, Biswarup'
'Tarannum, Ibtesham'
'Jagli&#x10d;i&#x107;, Zvonko'
'Singh, Saurabh Kumar'
'Ray, Debashis'

_publ_section_title
;
 Varying anion coordination in new families of dinuclear
 Ni<sup>II</sup>Ln<sup>III</sup> complexes: zero-field slow relaxation of
 magnetization and theoretical validations.
;
_journal_issue 35
_journal_name_full 'Dalton transactions (Cambridge, England : 2003)'
_journal_page_first 13166
_journal_page_last 13183
_journal_paper_doi 10.1039/d4dt03529a
_journal_volume 54
_journal_year 2025
_chemical_formula_moiety 'C30 H28 Ho N5 Ni O15, 1.5H2O, CH3CN'
_chemical_formula_sum 'C32 H34 Ho N6 Ni O16.5'
_chemical_formula_weight 982.27
_space_group_crystal_system monoclinic
_space_group_IT_number 14
_space_group_name_Hall '-P 2yn'
_space_group_name_H-M_alt 'P 1 21/n 1'
_atom_sites_solution_hydrogens mixed
_atom_sites_solution_primary iterative
_audit_creation_date 2025-05-15
_audit_creation_method
;
Olex2 1.5
(compiled 2023.08.24 svn.re1ec1418 for OlexSys, GUI svn.r6817)
;
_audit_update_record
;
2025-06-05 deposited with the CCDC.	2025-07-25 downloaded from the CCDC.
;
_cell_angle_alpha 90
_cell_angle_beta 99.499(5)
_cell_angle_gamma 90
_cell_formula_units_Z 4
_cell_length_a 11.4609(7)
_cell_length_b 26.3511(19)
_cell_length_c 13.0439(9)
_cell_measurement_reflns_used 9995
_cell_measurement_temperature 293(2)
_cell_measurement_theta_max 25.035
_cell_measurement_theta_min 2.328
_cell_volume 3885.3(5)
_computing_cell_refinement 'SAINT V8.38A (?, 2016)'
_computing_data_reduction 'SAINT V8.38A (?, 2016)'
_computing_molecular_graphics 'Olex2 1.5 (Dolomanov et al., 2009)'
_computing_publication_material 'Olex2 1.5 (Dolomanov et al., 2009)'
_computing_structure_refinement 'XL (Sheldrick, 2008)'
_computing_structure_solution 'olex2.solve (Bourhis et al., 2015)'
_diffrn_ambient_temperature 293(2)
_diffrn_measured_fraction_theta_full 0.996
_diffrn_measured_fraction_theta_max 0.996
_diffrn_measurement_device_type 'CCD area detector'
_diffrn_measurement_method '\f and \w scans'
_diffrn_radiation_type MoK\a
_diffrn_radiation_wavelength 0.71073
_diffrn_reflns_av_R_equivalents 0.0315
_diffrn_reflns_av_unetI/netI 0.0262
_diffrn_reflns_Laue_measured_fraction_full 0.996
_diffrn_reflns_Laue_measured_fraction_max 0.996
_diffrn_reflns_limit_h_max 13
_diffrn_reflns_limit_h_min -13
_diffrn_reflns_limit_k_max 31
_diffrn_reflns_limit_k_min -24
_diffrn_reflns_limit_l_max 15
_diffrn_reflns_limit_l_min -15
_diffrn_reflns_number 33186
_diffrn_reflns_point_group_measured_fraction_full 0.996
_diffrn_reflns_point_group_measured_fraction_max 0.996
_diffrn_reflns_theta_full 25.038
_diffrn_reflns_theta_max 25.038
_diffrn_reflns_theta_min 2.213
_diffrn_source 'fine focus sealed tube'
_exptl_absorpt_coefficient_mu 2.579
_exptl_absorpt_correction_T_max 0.7452
_exptl_absorpt_correction_T_min 0.5174
_exptl_absorpt_correction_type multi-scan
_exptl_absorpt_process_details
;
SADABS-2016/2 (Bruker,2016/2) was used for absorption correction.
wR2(int) was 0.1107 before and 0.0521 after correction.
The Ratio of minimum to maximum transmission is 0.6943.
The \l/2 correction factor is Not present.
;
_exptl_crystal_colour green
_exptl_crystal_colour_primary green
_exptl_crystal_density_diffrn 1.604
_exptl_crystal_description block
_exptl_crystal_F_000 1864
_refine_diff_density_max 1.110
_refine_diff_density_min -0.694
_refine_diff_density_rms 0.082
_refine_ls_extinction_method none
_refine_ls_goodness_of_fit_ref 1.145
_refine_ls_hydrogen_treatment mixed
_refine_ls_matrix_type full
_refine_ls_number_parameters 514
_refine_ls_number_reflns 6847
_refine_ls_number_restraints 46
_refine_ls_restrained_S_all 1.159
_refine_ls_R_factor_all 0.0388
_refine_ls_R_factor_gt 0.0365
_refine_ls_shift/su_max 0.001
_refine_ls_shift/su_mean 0.000
_refine_ls_structure_factor_coef Fsqd
_refine_ls_weighting_details 'w=1/[\s^2^(Fo^2^)+(0.0288P)^2^+10.1324P] where P=(Fo^2^+2Fc^2^)/3'
_refine_ls_weighting_scheme calc
_refine_ls_wR_factor_gt 0.0912
_refine_ls_wR_factor_ref 0.0925
_reflns_Friedel_coverage 0.000
_reflns_number_gt 6403
_reflns_number_total 6847
_reflns_threshold_expression 'I > 2\s(I)'
_cod_data_source_file d4dt03529a2.cif
_cod_data_source_block biswarup_0m_a
_cod_depositor_comments 'Adding full bibliography for 7719201--7719206.cif.'
_cod_database_code 7719201
_shelx_shelxl_version_number 2017/1
_shelx_space_group_comment
;
The symmetry employed for this shelxl refinement is uniquely defined
by the following loop, which should always be used as a source of
symmetry information in preference to the above space-group names.
They are only intended as comments.
;
_olex2_refinement_description
;
1. Restrained distances
 O3-H3A
 0.85 with sigma of 0.01
 O11A-O10
 2.1 with sigma of 0.02
 C15-H3A
 1.877043 with sigma of 0.02
 Ni1-H3A
 2.734312 with sigma of 0.02
2. Uiso/Uaniso restraints and constraints
O12A \\sim O12B \\sim O7B \\sim O7A \\sim O11B: within 2A with sigma of 0.04
and sigma for terminal atoms of 0.08 within 2A
O15: within 2A with sigma of 0.04 and sigma for terminal atoms of 0.08 within 2A
O9 \\sim O8: within 2A with sigma of 0.04 and sigma for terminal atoms of 0.08
within 2A
O8: within 2A with sigma of 0.04 and sigma for terminal atoms of 0.08 within 2A
O9: within 2A with sigma of 0.04 and sigma for terminal atoms of 0.08 within 2A
O11A \\sim O11B: within 2A with sigma of 0.04 and sigma for terminal atoms of
0.08 within 2A
Uanis(O6) \\sim Ueq, Uanis(O3) \\sim Ueq, : with sigma of 0.01 and sigma for
terminal atoms of 0.02
Uanis(O11A) \\sim Ueq: with sigma of 0.01 and sigma for terminal atoms of 0.02
Uanis(O1W) \\sim Ueq: with sigma of 0.01 and sigma for terminal atoms of 0.02
3. Others
 Fixed Sof: O7A(0.6) O11B(0.75) O12B(0.6) O7B(0.4) O12A(0.4) O11A(0.25)
4.a Secondary CH2 refined with riding coordinates:
 C30(H30A,H30B), C15(H15A,H15B)
4.b Aromatic/amide H refined with riding coordinates:
 C23(H23), C8(H8), C3(H3), C5(H5), C4(H4), C18(H18), C28(H28), C25(H25),
 C20(H20), C19(H19), C26(H26), C27(H27), C10(H10), C11(H11), C13(H13), C12(H12)
4.c Idealised Me refined as rotating group:
 C7(H7A,H7B,H7C), C22(H22A,H22B,H22C)
;
_olex2_submission_special_instructions 'No special instructions were received'

loop_
_space_group_symop_operation_xyz
'x, y, z'
'-x+1/2, y+1/2, -z+1/2'
'-x, -y, -z'
'x-1/2, -y-1/2, z-1/2'

loop_
_atom_site_label
_atom_site_type_symbol
_atom_site_fract_x
_atom_site_fract_y
_atom_site_fract_z
_atom_site_U_iso_or_equiv
_atom_site_adp_type
_atom_site_occupancy
_atom_site_site_symmetry_order
_atom_site_calc_flag
_atom_site_refinement_flags_posn
_atom_site_refinement_flags_adp
_atom_site_refinement_flags_occupancy
_atom_site_disorder_assembly
_atom_site_disorder_group
Ho1 Ho 0.60852(2) 0.40037(2) 0.25064(2) 0.04367(9) Uani 1 1 d . . . . .
Ni1 Ni 0.67156(5) 0.27379(2) 0.23792(4) 0.03465(13) Uani 1 1 d D . . . .
O4 O 0.6002(3) 0.32388(12) 0.3299(2) 0.0406(7) Uani 1 1 d . . . . .
O6 O 0.5229(3) 0.26302(14) 0.1230(3) 0.0443(8) Uani 1 1 d . U . . .
O1 O 0.6997(3) 0.33912(11) 0.1668(2) 0.0391(7) Uani 1 1 d . . . . .
O2 O 0.6808(3) 0.42908(12) 0.0912(3) 0.0530(9) Uani 1 1 d . . . . .
N2 N 0.6047(3) 0.21735(14) 0.3172(3) 0.0382(8) Uani 1 1 d . . . . .
N1 N 0.7758(3) 0.23784(14) 0.1500(3) 0.0392(8) Uani 1 1 d . . . . .
O7A O 0.473(2) 0.3638(9) 0.116(2) 0.055(4) Uani 0.6 1 d . U P A 2
O5 O 0.6173(4) 0.40304(14) 0.4482(3) 0.0640(10) Uani 1 1 d . . . . .
C1 C 0.7283(4) 0.34383(17) 0.0730(3) 0.0371(9) Uani 1 1 d . . . . .
C2 C 0.7190(4) 0.39233(17) 0.0276(4) 0.0435(11) Uani 1 1 d . . . . .
C6 C 0.7702(4) 0.30378(18) 0.0177(3) 0.0400(10) Uani 1 1 d . . . . .
C23 C 0.5933(4) 0.22072(18) 0.4135(3) 0.0414(10) Uani 1 1 d . . . . .
H23 H 0.573012 0.191356 0.445996 0.050 Uiso 1 1 calc R . . . .
C8 C 0.8006(4) 0.25441(18) 0.0636(4) 0.0429(10) Uani 1 1 d . . . . .
H8 H 0.842107 0.232569 0.026682 0.052 Uiso 1 1 calc R . . . .
C16 C 0.6092(4) 0.31530(19) 0.4319(3) 0.0408(10) Uani 1 1 d . . . . .
C29 C 0.4908(4) 0.17581(18) 0.1701(4) 0.0454(11) Uani 1 1 d . . . . .
C9 C 0.8297(4) 0.19229(19) 0.1944(4) 0.0488(12) Uani 1 1 d . . . . .
C3 C 0.7485(5) 0.4014(2) -0.0684(4) 0.0534(13) Uani 1 1 d . . . . .
H3 H 0.740995 0.433781 -0.097026 0.064 Uiso 1 1 calc R . . . .
N3 N 0.3611(5) 0.37393(19) 0.0770(4) 0.0707(14) Uani 1 1 d . . . . .
C5 C 0.7997(5) 0.3136(2) -0.0810(4) 0.0515(12) Uani 1 1 d . . . . .
H5 H 0.826292 0.287176 -0.118384 0.062 Uiso 1 1 calc R . . . .
C17 C 0.6096(4) 0.26673(19) 0.4753(3) 0.0423(10) Uani 1 1 d . . . . .
C21 C 0.6174(4) 0.3571(2) 0.4989(4) 0.0478(11) Uani 1 1 d . . . . .
C30 C 0.4348(4) 0.2260(2) 0.1360(4) 0.0491(12) Uani 1 1 d . . . . .
H30A H 0.381212 0.221684 0.070795 0.059 Uiso 1 1 calc R . . . .
H30B H 0.389091 0.237965 0.187504 0.059 Uiso 1 1 calc R . . . .
C24 C 0.5690(4) 0.17137(18) 0.2639(4) 0.0434(10) Uani 1 1 d . . . . .
C4 C 0.7901(5) 0.3612(2) -0.1229(4) 0.0572(14) Uani 1 1 d . . . . .
H4 H 0.811101 0.366950 -0.187796 0.069 Uiso 1 1 calc R . . . .
C18 C 0.6169(4) 0.2616(2) 0.5843(4) 0.0524(12) Uani 1 1 d . . . . .
H18 H 0.615597 0.229433 0.613631 0.063 Uiso 1 1 calc R . . . .
C14 C 0.8982(5) 0.1961(2) 0.2937(5) 0.0636(16) Uani 1 1 d . . . . .
C28 C 0.4572(5) 0.1316(2) 0.1143(5) 0.0612(14) Uani 1 1 d . . . . .
H28 H 0.404205 0.133433 0.052169 0.073 Uiso 1 1 calc R . . . .
C25 C 0.6111(5) 0.12428(19) 0.2997(4) 0.0538(12) Uani 1 1 d . . . . .
H25 H 0.662817 0.121574 0.362370 0.065 Uiso 1 1 calc R . . . .
C20 C 0.6269(5) 0.3514(2) 0.6051(4) 0.0594(14) Uani 1 1 d . . . . .
H20 H 0.633954 0.379757 0.648270 0.071 Uiso 1 1 calc R . . . .
C19 C 0.6260(5) 0.3035(3) 0.6465(4) 0.0645(16) Uani 1 1 d . . . . .
H19 H 0.631591 0.299599 0.717962 0.077 Uiso 1 1 calc R . . . .
O9 O 0.3298(6) 0.4173(2) 0.0569(6) 0.136(3) Uani 1 1 d . U . . .
C7 C 0.6790(6) 0.4807(2) 0.0543(5) 0.0692(17) Uani 1 1 d . . . . .
H7A H 0.755075 0.489250 0.037515 0.104 Uiso 1 1 calc GR . . . .
H7B H 0.660906 0.503173 0.107487 0.104 Uiso 1 1 calc GR . . . .
H7C H 0.619834 0.484116 -0.006613 0.104 Uiso 1 1 calc GR . . . .
O8 O 0.2976(5) 0.3379(2) 0.0516(5) 0.1111(19) Uani 1 1 d . U . B 2
C26 C 0.5759(6) 0.0813(2) 0.2420(5) 0.0699(16) Uani 1 1 d . . . . .
H26 H 0.603373 0.049576 0.266347 0.084 Uiso 1 1 calc R . . . .
C15 C 0.9310(6) 0.2459(3) 0.3458(5) 0.089(2) Uani 1 1 d D . . . .
H15A H 0.968922 0.239715 0.416785 0.107 Uiso 1 1 calc R . . . .
H15B H 0.988004 0.262838 0.310132 0.107 Uiso 1 1 calc R . . . .
C27 C 0.5018(6) 0.0853(2) 0.1503(6) 0.0741(18) Uani 1 1 d . . . . .
H27 H 0.480541 0.056270 0.111061 0.089 Uiso 1 1 calc R . . . .
C10 C 0.8119(6) 0.1468(2) 0.1436(6) 0.0731(18) Uani 1 1 d . . . . .
H10 H 0.765922 0.144795 0.077918 0.088 Uiso 1 1 calc R . . . .
C11 C 0.8655(7) 0.1025(2) 0.1936(9) 0.097(3) Uani 1 1 d . . . . .
H11 H 0.853949 0.071082 0.160963 0.116 Uiso 1 1 calc R . . . .
C13 C 0.9489(6) 0.1519(3) 0.3390(6) 0.088(2) Uani 1 1 d . . . . .
H13 H 0.994613 0.153369 0.404821 0.106 Uiso 1 1 calc R . . . .
C12 C 0.9332(8) 0.1062(3) 0.2889(8) 0.098(3) Uani 1 1 d . . . . .
H12 H 0.969473 0.077346 0.320586 0.117 Uiso 1 1 calc R . . . .
C22 C 0.6163(9) 0.4477(3) 0.5103(6) 0.102(3) Uani 1 1 d . . . . .
H22A H 0.683149 0.447235 0.565358 0.154 Uiso 1 1 calc GR . . . .
H22B H 0.544676 0.448696 0.539315 0.154 Uiso 1 1 calc GR . . . .
H22C H 0.620494 0.477180 0.467748 0.154 Uiso 1 1 calc GR . . . .
O1W O 0.5223(7) 0.1091(5) 0.6370(9) 0.240(5) Uani 1 1 d . U . . .
O10 O 0.5016(5) 0.47848(17) 0.2080(5) 0.0927(16) Uani 1 1 d D . . . .
N4 N 0.4186(6) 0.4707(2) 0.2535(4) 0.0787(16) Uani 1 1 d . . . . .
O11B O 0.4138(6) 0.4240(3) 0.2920(5) 0.0773(18) Uani 0.75 1 d . U P A 2
O12B O 0.344(3) 0.5003(12) 0.261(2) 0.097(7) Uani 0.6 1 d . U P A 2
O7B O 0.455(4) 0.3644(17) 0.132(4) 0.088(11) Uani 0.4 1 d . U P A 1
O12A O 0.324(4) 0.5001(19) 0.235(3) 0.087(10) Uani 0.4 1 d . U P A 1
O13 O 0.7363(4) 0.46969(15) 0.3113(3) 0.0759(12) Uani 1 1 d . . . . .
O14 O 0.8151(4) 0.39578(16) 0.3378(4) 0.0701(11) Uani 1 1 d . . . . .
N5 N 0.8271(5) 0.4430(2) 0.3488(4) 0.0749(15) Uani 1 1 d . . . . .
O15 O 0.9168(5) 0.4619(2) 0.3951(5) 0.132(3) Uani 1 1 d . U . . .
H6 H 0.504(5) 0.287(2) 0.110(4) 0.048(18) Uiso 1 1 d . U . . .
O3 O 0.8338(3) 0.27833(13) 0.3469(3) 0.0507(8) Uani 1 1 d D U . . .
H3A H 0.864(2) 0.3075(6) 0.366(3) 0.076 Uiso 1 1 d DR U . . .
O11A O 0.458(2) 0.4494(10) 0.3372(16) 0.101(7) Uani 0.25 1 d D U P A 1

loop_
_atom_site_aniso_label
_atom_site_aniso_U_11
_atom_site_aniso_U_22
_atom_site_aniso_U_33
_atom_site_aniso_U_23
_atom_site_aniso_U_13
_atom_site_aniso_U_12
Ho1 0.05285(15) 0.03395(12) 0.04284(14) -0.00166(9) 0.00388(10) 0.00839(9)
Ni1 0.0407(3) 0.0343(3) 0.0297(3) 0.0011(2) 0.0081(2) 0.0049(2)
O4 0.0491(18) 0.0428(17) 0.0314(15) -0.0015(13) 0.0109(13) 0.0077(14)
O6 0.0464(19) 0.041(2) 0.0440(19) 0.0049(15) 0.0028(14) 0.0041(16)
O1 0.0516(18) 0.0343(16) 0.0332(15) 0.0043(12) 0.0119(13) 0.0067(13)
O2 0.073(2) 0.0354(17) 0.052(2) 0.0097(15) 0.0144(18) 0.0052(16)
N2 0.040(2) 0.038(2) 0.0361(19) 0.0026(16) 0.0062(16) 0.0014(16)
N1 0.044(2) 0.0363(19) 0.038(2) 0.0007(16) 0.0112(16) 0.0077(16)
O7A 0.042(7) 0.059(7) 0.061(6) -0.009(5) -0.004(5) 0.004(7)
O5 0.089(3) 0.052(2) 0.052(2) -0.0155(17) 0.016(2) 0.0116(19)
C1 0.036(2) 0.041(2) 0.033(2) 0.0023(18) 0.0023(18) -0.0038(18)
C2 0.046(3) 0.040(2) 0.044(3) 0.005(2) 0.005(2) 0.000(2)
C6 0.038(2) 0.046(3) 0.036(2) -0.0005(19) 0.0065(18) 0.0003(19)
C23 0.039(2) 0.046(3) 0.039(2) 0.008(2) 0.0074(19) 0.003(2)
C8 0.048(3) 0.042(2) 0.041(2) -0.006(2) 0.012(2) 0.004(2)
C16 0.034(2) 0.058(3) 0.030(2) -0.003(2) 0.0046(18) 0.006(2)
C29 0.044(3) 0.046(3) 0.046(3) 0.001(2) 0.007(2) -0.006(2)
C9 0.040(3) 0.048(3) 0.063(3) 0.008(2) 0.023(2) 0.011(2)
C3 0.056(3) 0.056(3) 0.047(3) 0.015(2) 0.006(2) -0.005(2)
N3 0.071(3) 0.051(3) 0.083(4) 0.004(3) -0.008(3) 0.003(3)
C5 0.053(3) 0.066(3) 0.036(2) -0.001(2) 0.009(2) 0.004(2)
C17 0.042(2) 0.055(3) 0.030(2) 0.000(2) 0.0066(18) 0.001(2)
C21 0.046(3) 0.059(3) 0.039(3) -0.008(2) 0.010(2) 0.009(2)
C30 0.039(2) 0.059(3) 0.048(3) 0.003(2) 0.004(2) -0.001(2)
C24 0.046(3) 0.042(2) 0.044(3) 0.001(2) 0.013(2) -0.002(2)
C4 0.064(3) 0.074(4) 0.034(3) 0.012(3) 0.012(2) -0.001(3)
C18 0.051(3) 0.073(4) 0.034(2) 0.006(2) 0.010(2) 0.004(3)
C14 0.058(3) 0.080(4) 0.058(3) 0.022(3) 0.023(3) 0.028(3)
C28 0.063(3) 0.055(3) 0.063(3) -0.007(3) 0.006(3) -0.015(3)
C25 0.057(3) 0.043(3) 0.060(3) 0.010(2) 0.007(3) 0.002(2)
C20 0.059(3) 0.080(4) 0.041(3) -0.019(3) 0.013(2) 0.007(3)
C19 0.059(3) 0.108(5) 0.028(2) -0.008(3) 0.012(2) -0.003(3)
O9 0.151(6) 0.075(4) 0.163(6) 0.015(4) -0.030(5) 0.037(4)
C7 0.096(5) 0.037(3) 0.077(4) 0.015(3) 0.022(4) 0.007(3)
O8 0.083(3) 0.088(4) 0.148(5) -0.005(3) -0.022(3) -0.025(3)
C26 0.081(4) 0.044(3) 0.083(4) 0.002(3) 0.010(4) -0.003(3)
C15 0.074(4) 0.121(6) 0.066(4) -0.027(4) -0.007(3) 0.036(4)
C27 0.088(5) 0.048(3) 0.086(5) -0.022(3) 0.012(4) -0.013(3)
C10 0.065(4) 0.043(3) 0.115(5) -0.010(3) 0.028(4) 0.007(3)
C11 0.085(5) 0.043(3) 0.176(9) -0.007(4) 0.062(6) 0.006(3)
C13 0.081(5) 0.094(5) 0.098(5) 0.054(5) 0.040(4) 0.044(4)
C12 0.083(5) 0.084(6) 0.136(8) 0.059(6) 0.046(5) 0.028(4)
C22 0.163(8) 0.067(4) 0.085(5) -0.033(4) 0.043(5) 0.007(5)
O1W 0.089(5) 0.353(13) 0.254(10) 0.119(9) -0.044(6) -0.036(6)
O10 0.084(3) 0.056(3) 0.144(5) 0.015(3) 0.037(3) 0.020(2)
N4 0.086(4) 0.082(4) 0.069(4) -0.009(3) 0.017(3) 0.035(3)
O11B 0.080(4) 0.091(5) 0.067(4) 0.027(4) 0.029(3) 0.030(4)
O12B 0.094(11) 0.110(11) 0.080(15) -0.022(10) -0.009(10) 0.074(8)
O7B 0.058(14) 0.092(14) 0.10(2) -0.025(14) -0.022(13) 0.051(11)
O12A 0.084(17) 0.112(16) 0.063(16) 0.022(13) 0.003(14) 0.058(13)
O13 0.097(3) 0.050(2) 0.072(3) 0.006(2) -0.013(2) -0.010(2)
O14 0.059(2) 0.064(3) 0.082(3) -0.008(2) -0.004(2) 0.0029(19)
N5 0.078(4) 0.073(4) 0.067(3) 0.009(3) -0.008(3) -0.019(3)
O15 0.105(4) 0.119(5) 0.146(5) 0.020(4) -0.057(4) -0.049(4)
O3 0.0476(19) 0.052(2) 0.0495(19) 0.0007(16) 0.0004(15) 0.0040(15)
O11A 0.102(10) 0.113(11) 0.086(10) 0.009(8) 0.011(8) 0.033(8)

loop_
_atom_type_symbol
_atom_type_description
_atom_type_scat_dispersion_real
_atom_type_scat_dispersion_imag
_atom_type_scat_source
C C 0.0033 0.0016 'International Tables Vol C Tables 4.2.6.8 and 6.1.1.4'
H H 0.0000 0.0000 'International Tables Vol C Tables 4.2.6.8 and 6.1.1.4'
Ho Ho -0.2175 4.6783 'International Tables Vol C Tables 4.2.6.8 and 6.1.1.4'
N N 0.0061 0.0033 'International Tables Vol C Tables 4.2.6.8 and 6.1.1.4'
Ni Ni 0.3393 1.1124 'International Tables Vol C Tables 4.2.6.8 and 6.1.1.4'
O O 0.0106 0.0060 'International Tables Vol C Tables 4.2.6.8 and 6.1.1.4'

loop_
_geom_angle_atom_site_label_1
_geom_angle_atom_site_label_2
_geom_angle_atom_site_label_3
_geom_angle
_geom_angle_site_symmetry_1
_geom_angle_site_symmetry_3
_geom_angle_publ_flag
O4 Ho1 O1 69.51(10) . . ?
O4 Ho1 O2 134.12(10) . . ?
O4 Ho1 O7A 84.6(6) . . ?
O4 Ho1 O5 64.22(11) . . ?
O4 Ho1 O10 143.41(15) . . ?
O4 Ho1 O11B 90.99(17) . . ?
O4 Ho1 O7B 81.8(11) . . ?
O4 Ho1 O13 126.54(13) . . ?
O4 Ho1 O14 81.68(13) . . ?
O4 Ho1 N5 104.19(14) . . ?
O4 Ho1 O11A 99.5(5) . . ?
O1 Ho1 O2 64.77(10) . . ?
O1 Ho1 O7A 69.7(7) . . ?
O1 Ho1 O5 123.56(11) . . ?
O1 Ho1 O10 138.06(16) . . ?
O1 Ho1 O11B 141.5(2) . . ?
O1 Ho1 O7B 75.8(11) . . ?
O1 Ho1 O13 113.10(14) . . ?
O1 Ho1 O14 72.89(13) . . ?
O1 Ho1 N5 93.21(15) . . ?
O1 Ho1 O11A 163.2(6) . . ?
O2 Ho1 O5 150.61(13) . . ?
O2 Ho1 N5 82.29(14) . . ?
O2 Ho1 O11A 123.9(4) . . ?
O7A Ho1 O2 76.6(6) . . ?
O7A Ho1 O5 132.4(6) . . ?
O7A Ho1 O10 85.9(7) . . ?
O7A Ho1 O11B 75.9(7) . . ?
O7A Ho1 O13 148.5(6) . . ?
O7A Ho1 O14 142.6(7) . . ?
O7A Ho1 N5 157.1(6) . . ?
O5 Ho1 N5 69.60(15) . . ?
O10 Ho1 O2 76.94(15) . . ?
O10 Ho1 O5 98.18(17) . . ?
O10 Ho1 O11B 52.42(19) . . ?
O10 Ho1 O14 124.27(16) . . ?
O10 Ho1 N5 98.18(18) . . ?
O10 Ho1 O11A 47.0(4) . . ?
O11B Ho1 O2 123.16(16) . . ?
O11B Ho1 O5 70.10(19) . . ?
O11B Ho1 N5 124.3(2) . . ?
O7B Ho1 O2 83.7(10) . . ?
O7B Ho1 O5 125.0(10) . . ?
O7B Ho1 O10 84.0(11) . . ?
O7B Ho1 O13 151.6(11) . . ?
O7B Ho1 O14 148.1(11) . . ?
O7B Ho1 N5 165.0(10) . . ?
O7B Ho1 O11A 90.4(13) . . ?
O13 Ho1 O2 76.91(14) . . ?
O13 Ho1 O5 74.10(14) . . ?
O13 Ho1 O10 71.63(17) . . ?
O13 Ho1 O11B 105.2(2) . . ?
O13 Ho1 O14 52.65(15) . . ?
O13 Ho1 N5 26.55(15) . . ?
O13 Ho1 O11A 83.6(7) . . ?
O14 Ho1 O2 88.46(14) . . ?
O14 Ho1 O5 70.17(15) . . ?
O14 Ho1 O11B 138.7(2) . . ?
O14 Ho1 N5 26.11(14) . . ?
O14 Ho1 O11A 119.2(6) . . ?
O11A Ho1 O5 57.3(5) . . ?
O11A Ho1 N5 102.0(7) . . ?
O4 Ni1 Ho1 39.97(9) . . ?
O4 Ni1 O6 98.66(13) . . ?
O4 Ni1 O3 87.83(13) . . ?
O6 Ni1 Ho1 90.76(10) . . ?
O6 Ni1 O3 173.49(14) . . ?
O1 Ni1 Ho1 40.34(8) . . ?
O1 Ni1 O4 80.07(12) . . ?
O1 Ni1 O6 87.65(14) . . ?
O1 Ni1 N2 165.00(13) . . ?
O1 Ni1 N1 89.11(13) . . ?
O1 Ni1 O3 94.03(13) . . ?
N2 Ni1 Ho1 126.02(10) . . ?
N2 Ni1 O4 87.30(13) . . ?
N2 Ni1 O6 86.26(14) . . ?
N2 Ni1 O3 93.55(14) . . ?
N1 Ni1 Ho1 129.27(11) . . ?
N1 Ni1 O4 165.12(14) . . ?
N1 Ni1 O6 91.01(15) . . ?
N1 Ni1 N2 104.69(15) . . ?
N1 Ni1 O3 82.73(14) . . ?
O3 Ni1 Ho1 94.60(9) . . ?
Ni1 O4 Ho1 104.78(12) . . ?
C16 O4 Ho1 126.9(3) . . ?
C16 O4 Ni1 120.2(3) . . ?
Ni1 O6 H6 104(5) . . ?
C30 O6 Ni1 120.9(3) . . ?
C30 O6 H6 117(5) . . ?
Ni1 O1 Ho1 105.20(12) . . ?
C1 O1 Ho1 125.2(3) . . ?
C1 O1 Ni1 126.2(3) . . ?
C2 O2 Ho1 117.9(3) . . ?
C2 O2 C7 116.5(4) . . ?
C7 O2 Ho1 125.4(3) . . ?
C23 N2 Ni1 123.6(3) . . ?
C23 N2 C24 117.9(4) . . ?
C24 N2 Ni1 118.4(3) . . ?
C8 N1 Ni1 125.1(3) . . ?
C8 N1 C9 119.9(4) . . ?
C9 N1 Ni1 114.8(3) . . ?
N3 O7A Ho1 132.9(17) . . ?
C21 O5 Ho1 117.1(3) . . ?
C21 O5 C22 116.7(5) . . ?
C22 O5 Ho1 126.1(4) . . ?
O1 C1 C2 117.5(4) . . ?
O1 C1 C6 124.1(4) . . ?
C2 C1 C6 118.4(4) . . ?
O2 C2 C1 113.1(4) . . ?
C3 C2 O2 124.9(4) . . ?
C3 C2 C1 122.0(5) . . ?
C1 C6 C8 122.7(4) . . ?
C1 C6 C5 119.0(4) . . ?
C5 C6 C8 117.7(4) . . ?
N2 C23 H23 117.4 . . ?
N2 C23 C17 125.1(4) . . ?
C17 C23 H23 117.4 . . ?
N1 C8 C6 126.5(4) . . ?
N1 C8 H8 116.8 . . ?
C6 C8 H8 116.8 . . ?
O4 C16 C17 123.5(4) . . ?
O4 C16 C21 118.4(4) . . ?
C17 C16 C21 118.1(4) . . ?
C24 C29 C30 120.9(4) . . ?
C28 C29 C30 120.8(5) . . ?
C28 C29 C24 118.0(5) . . ?
C14 C9 N1 116.9(5) . . ?
C10 C9 N1 121.4(5) . . ?
C10 C9 C14 121.7(5) . . ?
C2 C3 H3 120.4 . . ?
C2 C3 C4 119.2(5) . . ?
C4 C3 H3 120.4 . . ?
O9 N3 O7A 120.4(11) . . ?
O9 N3 O7B 122(2) . . ?
O8 N3 O7A 116.6(11) . . ?
O8 N3 O9 122.4(6) . . ?
C6 C5 H5 119.4 . . ?
C4 C5 C6 121.3(5) . . ?
C4 C5 H5 119.4 . . ?
C16 C17 C23 123.2(4) . . ?
C16 C17 C18 119.4(5) . . ?
C18 C17 C23 117.3(5) . . ?
O5 C21 C16 113.3(4) . . ?
C20 C21 O5 124.8(5) . . ?
C20 C21 C16 121.9(5) . . ?
O6 C30 C29 111.0(4) . . ?
O6 C30 H30A 109.4 . . ?
O6 C30 H30B 109.4 . . ?
C29 C30 H30A 109.4 . . ?
C29 C30 H30B 109.4 . . ?
H30A C30 H30B 108.0 . . ?
C29 C24 N2 116.6(4) . . ?
C25 C24 N2 122.8(4) . . ?
C25 C24 C29 120.5(5) . . ?
C3 C4 H4 119.9 . . ?
C5 C4 C3 120.2(5) . . ?
C5 C4 H4 119.9 . . ?
C17 C18 H18 119.9 . . ?
C19 C18 C17 120.3(5) . . ?
C19 C18 H18 119.9 . . ?
C9 C14 C15 122.8(5) . . ?
C13 C14 C9 117.6(7) . . ?
C13 C14 C15 119.1(7) . . ?
C29 C28 H28 119.7 . . ?
C27 C28 C29 120.5(6) . . ?
C27 C28 H28 119.7 . . ?
C24 C25 H25 120.1 . . ?
C26 C25 C24 119.8(5) . . ?
C26 C25 H25 120.1 . . ?
C21 C20 H20 120.4 . . ?
C19 C20 C21 119.3(5) . . ?
C19 C20 H20 120.4 . . ?
C18 C19 C20 121.1(5) . . ?
C18 C19 H19 119.5 . . ?
C20 C19 H19 119.5 . . ?
O2 C7 H7A 109.5 . . ?
O2 C7 H7B 109.5 . . ?
O2 C7 H7C 109.5 . . ?
H7A C7 H7B 109.5 . . ?
H7A C7 H7C 109.5 . . ?
H7B C7 H7C 109.5 . . ?
C25 C26 H26 119.9 . . ?
C27 C26 C25 120.1(6) . . ?
C27 C26 H26 119.9 . . ?
C14 C15 H15A 108.9 . . ?
C14 C15 H15B 108.9 . . ?
H15A C15 H15B 107.7 . . ?
O3 C15 C14 113.4(5) . . ?
O3 C15 H15A 108.9 . . ?
O3 C15 H15B 108.9 . . ?
C28 C27 H27 119.5 . . ?
C26 C27 C28 121.0(6) . . ?
C26 C27 H27 119.5 . . ?
C9 C10 H10 120.8 . . ?
C9 C10 C11 118.5(7) . . ?
C11 C10 H10 120.8 . . ?
C10 C11 H11 120.1 . . ?
C12 C11 C10 119.9(7) . . ?
C12 C11 H11 120.1 . . ?
C14 C13 H13 119.2 . . ?
C12 C13 C14 121.5(8) . . ?
C12 C13 H13 119.2 . . ?
C11 C12 C13 120.8(7) . . ?
C11 C12 H12 119.6 . . ?
C13 C12 H12 119.6 . . ?
O5 C22 H22A 109.5 . . ?
O5 C22 H22B 109.5 . . ?
O5 C22 H22C 109.5 . . ?
H22A C22 H22B 109.5 . . ?
H22A C22 H22C 109.5 . . ?
H22B C22 H22C 109.5 . . ?
N4 O10 Ho1 98.8(4) . . ?
O10 N4 Ho1 56.4(3) . . ?
O10 N4 O11B 115.0(5) . . ?
O10 N4 O12A 120(2) . . ?
O10 N4 O11A 107.5(11) . . ?
O11B N4 Ho1 59.1(3) . . ?
O12B N4 Ho1 175.8(15) . . ?
O12B N4 O10 124(2) . . ?
O12B N4 O11B 121(2) . . ?
O12A N4 Ho1 168(2) . . ?
O11A N4 Ho1 63.3(11) . . ?
O11A N4 O12A 126(2) . . ?
N4 O11B Ho1 93.2(4) . . ?
N3 O7B Ho1 143(3) . . ?
N5 O13 Ho1 97.0(3) . . ?
N5 O14 Ho1 94.8(3) . . ?
O13 N5 Ho1 56.5(3) . . ?
O14 N5 Ho1 59.1(3) . . ?
O14 N5 O13 115.6(5) . . ?
O15 N5 Ho1 176.3(6) . . ?
O15 N5 O13 122.3(6) . . ?
O15 N5 O14 122.1(6) . . ?
Ni1 O3 H3A 120.2(17) . . ?
C15 O3 Ni1 124.1(4) . . ?
C15 O3 H3A 105.1(17) . . ?
N4 O11A Ho1 90.9(11) . . ?

loop_
_geom_bond_atom_site_label_1
_geom_bond_atom_site_label_2
_geom_bond_distance
_geom_bond_site_symmetry_2
_geom_bond_publ_flag
Ho1 O4 2.274(3) . ?
Ho1 O1 2.296(3) . ?
Ho1 O2 2.481(3) . ?
Ho1 O7A 2.36(2) . ?
Ho1 O5 2.563(4) . ?
Ho1 O10 2.413(4) . ?
Ho1 O11B 2.461(6) . ?
Ho1 O7B 2.34(4) . ?
Ho1 O13 2.393(4) . ?
Ho1 O14 2.454(4) . ?
Ho1 N5 2.849(5) . ?
Ho1 O11A 2.56(2) . ?
Ni1 O4 2.043(3) . ?
Ni1 O6 2.095(3) . ?
Ni1 O1 2.007(3) . ?
Ni1 N2 2.032(4) . ?
Ni1 N1 2.023(4) . ?
Ni1 O3 2.149(3) . ?
O4 C16 1.337(5) . ?
O6 C30 1.433(6) . ?
O6 H6 0.69(5) . ?
O1 C1 1.323(5) . ?
O2 C2 1.391(6) . ?
O2 C7 1.442(6) . ?
N2 C23 1.287(6) . ?
N2 C24 1.423(6) . ?
N1 C8 1.284(6) . ?
N1 C9 1.428(6) . ?
O7A N3 1.32(3) . ?
O5 C21 1.379(6) . ?
O5 C22 1.430(7) . ?
C1 C2 1.405(6) . ?
C1 C6 1.407(6) . ?
C2 C3 1.371(7) . ?
C6 C8 1.450(6) . ?
C6 C5 1.408(6) . ?
C23 H23 0.9300 . ?
C23 C17 1.451(7) . ?
C8 H8 0.9300 . ?
C16 C17 1.399(7) . ?
C16 C21 1.401(7) . ?
C29 C30 1.506(7) . ?
C29 C24 1.397(7) . ?
C29 C28 1.394(7) . ?
C9 C14 1.404(8) . ?
C9 C10 1.369(8) . ?
C3 H3 0.9300 . ?
C3 C4 1.403(8) . ?
N3 O9 1.213(7) . ?
N3 O8 1.209(7) . ?
N3 O7B 1.21(5) . ?
C5 H5 0.9300 . ?
C5 C4 1.364(8) . ?
C17 C18 1.417(6) . ?
C21 C20 1.379(7) . ?
C30 H30A 0.9700 . ?
C30 H30B 0.9700 . ?
C24 C25 1.384(7) . ?
C4 H4 0.9300 . ?
C18 H18 0.9300 . ?
C18 C19 1.365(8) . ?
C14 C15 1.498(10) . ?
C14 C13 1.391(8) . ?
C28 H28 0.9300 . ?
C28 C27 1.376(9) . ?
C25 H25 0.9300 . ?
C25 C26 1.383(8) . ?
C20 H20 0.9300 . ?
C20 C19 1.374(9) . ?
C19 H19 0.9300 . ?
C7 H7A 0.9600 . ?
C7 H7B 0.9600 . ?
C7 H7C 0.9600 . ?
C26 H26 0.9300 . ?
C26 C27 1.352(9) . ?
C15 H15A 0.9700 . ?
C15 H15B 0.9700 . ?
C15 O3 1.405(7) . ?
C27 H27 0.9300 . ?
C10 H10 0.9300 . ?
C10 C11 1.426(10) . ?
C11 H11 0.9300 . ?
C11 C12 1.356(13) . ?
C13 H13 0.9300 . ?
C13 C12 1.366(12) . ?
C12 H12 0.9300 . ?
C22 H22A 0.9600 . ?
C22 H22B 0.9600 . ?
C22 H22C 0.9600 . ?
O10 N4 1.218(7) . ?
N4 O11B 1.334(9) . ?
N4 O12B 1.17(3) . ?
N4 O12A 1.33(4) . ?
N4 O11A 1.246(19) . ?
O13 N5 1.283(7) . ?
O14 N5 1.258(6) . ?
N5 O15 1.211(7) . ?
O3 H3A 0.863(10) . ?

loop_
_smtbx_masks_void_nr
_smtbx_masks_void_average_x
_smtbx_masks_void_average_y
_smtbx_masks_void_average_z
_smtbx_masks_void_volume
_smtbx_masks_void_count_electrons
_smtbx_masks_void_content
1 0.000 0.500 0.000 318.7 53.2 CH3CN
2 0.500 1.000 0.500 318.7 53.2 CH3CN
